data_1575691
loop_
_publ_author_name
'Mouriki, Olympia'
'Passeri, Ginevra'
'Singh, Karampal'
'Lamorte, Sarah D.'
'Singh, Kuldip'
'Suntharalingam, Kogularamanan'
'Kilpatrick, Alexander F. R.'

_publ_section_title
;
 Anti-breast cancer stem cell activity of titanocene complexes of
 non-steroidal anti-inflammatory drugs.
;
_journal_issue 41
_journal_name_full 'Dalton transactions (Cambridge, England : 2003)'
_journal_page_first 15389
_journal_page_last 15394
_journal_paper_doi 10.1039/d5dt01491c
_journal_volume 54
_journal_year 2025
_chemical_formula_moiety 'C40 H38 N2 O4 Ti'
_chemical_formula_sum 'C40 H38 N2 O4 Ti'
_chemical_formula_weight 658.62
_space_group_crystal_system orthorhombic
_space_group_IT_number 19
_space_group_name_Hall 'P 2ac 2ab'
_space_group_name_H-M_alt 'P 21 21 21'
_atom_sites_solution_hydrogens geom
_atom_sites_solution_primary dual
_audit_creation_date 2023-01-18
_audit_creation_method
;
Olex2 1.3
(compiled 2020.11.12 svn.r5f609507 for OlexSys, GUI svn.r6403)
;
_audit_update_record
;
2024-07-23 deposited with the CCDC.	2025-09-08 downloaded from the CCDC.
;
_cell_angle_alpha 90
_cell_angle_beta 90
_cell_angle_gamma 90
_cell_formula_units_Z 4
_cell_length_a 7.6103(6)
_cell_length_b 15.0673(11)
_cell_length_c 28.670(2)
_cell_measurement_reflns_used 6924
_cell_measurement_temperature 150.0
_cell_measurement_theta_max 72.010
_cell_measurement_theta_min 3.083
_cell_volume 3287.5(4)
_computing_cell_refinement 'SAINT V8.40B (?, 2016)'
_computing_data_reduction 'SAINT V8.40B (?, 2016)'
_computing_molecular_graphics 'Olex2 1.3 (Dolomanov et al., 2009)'
_computing_publication_material 'Olex2 1.3 (Dolomanov et al., 2009)'
_computing_structure_refinement 'SHELXL 2018/3 (Sheldrick, 2015)'
_computing_structure_solution 'SHELXT 2018/2 (Sheldrick, 2018)'
_diffrn_ambient_temperature 150.0
_diffrn_measured_fraction_theta_full 0.988
_diffrn_measured_fraction_theta_max 0.982
_diffrn_measurement_device_type 'Bruker D8 Quest Photon III'
_diffrn_measurement_method '\f and \w scans'
_diffrn_radiation_type CuK\a
_diffrn_radiation_wavelength 1.54178
_diffrn_reflns_av_R_equivalents 0.1200
_diffrn_reflns_av_unetI/netI 0.0829
_diffrn_reflns_Laue_measured_fraction_full 0.988
_diffrn_reflns_Laue_measured_fraction_max 0.982
_diffrn_reflns_limit_h_max 9
_diffrn_reflns_limit_h_min -7
_diffrn_reflns_limit_k_max 18
_diffrn_reflns_limit_k_min -17
_diffrn_reflns_limit_l_max 34
_diffrn_reflns_limit_l_min -35
_diffrn_reflns_number 24807
_diffrn_reflns_point_group_measured_fraction_full 0.972
_diffrn_reflns_point_group_measured_fraction_max 0.957
_diffrn_reflns_theta_full 67.679
_diffrn_reflns_theta_max 72.296
_diffrn_reflns_theta_min 3.083
_diffrn_source_current 1.1
_diffrn_source_power 0.055
_diffrn_source_voltage 50.0
_diffrn_standards_number 0
_exptl_absorpt_coefficient_mu 2.565
_exptl_absorpt_correction_T_max 0.7536
_exptl_absorpt_correction_T_min 0.4857
_exptl_absorpt_correction_type multi-scan
_exptl_absorpt_process_details
;
SADABS-2016/2 (Bruker,2016/2) was used for absorption correction.
wR2(int) was 0.1849 before and 0.0725 after correction.
The Ratio of minimum to maximum transmission is 0.6445.
The \l/2 correction factor is Not present.
;
_exptl_crystal_colour orange
_exptl_crystal_colour_primary orange
_exptl_crystal_density_diffrn 1.331
_exptl_crystal_description plate
_exptl_crystal_F_000 1384
_exptl_crystal_recrystallization_method 'Re-crystallisation from solvent: Toluene, Hexane'
_exptl_crystal_size_max 0.36
_exptl_crystal_size_mid 0.122
_exptl_crystal_size_min 0.064
_refine_diff_density_max 0.752
_refine_diff_density_min -0.561
_refine_diff_density_rms 0.066
_refine_ls_abs_structure_details
;
 Refined as an inversion twin.
;
_refine_ls_abs_structure_Flack 0.414(14)
_refine_ls_extinction_method none
_refine_ls_goodness_of_fit_ref 1.105
_refine_ls_hydrogen_treatment constr
_refine_ls_matrix_type full
_refine_ls_number_parameters 429
_refine_ls_number_reflns 6234
_refine_ls_number_restraints 24
_refine_ls_restrained_S_all 1.138
_refine_ls_R_factor_all 0.0787
_refine_ls_R_factor_gt 0.0616
_refine_ls_shift/su_max 0.000
_refine_ls_shift/su_mean 0.000
_refine_ls_structure_factor_coef Fsqd
_refine_ls_weighting_details 'w=1/[\s^2^(Fo^2^)+(0.0712P)^2^+2.2773P] where P=(Fo^2^+2Fc^2^)/3'
_refine_ls_weighting_scheme calc
_refine_ls_wR_factor_gt 0.1606
_refine_ls_wR_factor_ref 0.1671
_reflns_Friedel_coverage 0.716
_reflns_Friedel_fraction_full 0.951
_reflns_Friedel_fraction_max 0.925
_reflns_number_gt 5189
_reflns_number_total 6234
_reflns_threshold_expression 'I > 2\s(I)'
_cod_data_source_file d5dt01491c2.cif
_cod_data_source_block q23004om_0m
_cod_depositor_comments 'Adding full bibliography for 1575690--1575692.cif.'
_cod_original_cell_volume 3287.4(4)
_cod_database_code 1575691
_shelx_shelxl_version_number 2018/3
_shelx_space_group_comment
;
The symmetry employed for this shelxl refinement is uniquely defined
by the following loop, which should always be used as a source of
symmetry information in preference to the above space-group names.
They are only intended as comments.
;
_shelx_estimated_absorpt_t_max 0.853
_shelx_estimated_absorpt_t_min 0.459
_olex2_refinement_description
;
1. Twinned data refinement
 Scales: 0.586(14)
 0.414(14)
2. Fixed Uiso
 At 1.2 times of:
  All C(H) groups, All N(H) groups
 At 1.5 times of:
  All C(H,H,H) groups
3. Uiso/Uaniso restraints and constraints
C1 \\sim C2 \\sim C3 \\sim Ti1: within 2A with sigma of 0.01 and sigma for
terminal atoms of 0.02 within 2A
C9 \\sim C8 \\sim C7 \\sim Ti1: within 2A with sigma of 0.01 and sigma for
terminal atoms of 0.02 within 2A
4.a Aromatic/amide H refined with riding coordinates:
 N1(H1), N2(H2), C1(H1A), C2(H2A), C3(H3), C4(H4), C5(H5), C6(H6), C7(H7),
 C8(H8), C9(H9), C10(H10), C14(H14), C15(H15), C16(H16), C17(H17), C21(H21),
 C22(H22), C23(H23), C29(H29), C30(H30), C31(H31), C32(H32), C36(H36), C37(H37),
  C38(H38)
4.b Idealised Me refined as rotating group:
 C24(H24A,H24B,H24C), C25(H25A,H25B,H25C), C39(H39A,H39B,H39C), C40(H40A,H40B,
 H40C)
;
_olex2_submission_special_instructions 'No special instructions were received'

loop_
_space_group_symop_operation_xyz
'x, y, z'
'-x+1/2, -y, z+1/2'
'-x, y+1/2, -z+1/2'
'x+1/2, -y+1/2, -z'

loop_
_atom_site_label
_atom_site_type_symbol
_atom_site_fract_x
_atom_site_fract_y
_atom_site_fract_z
_atom_site_U_iso_or_equiv
_atom_site_adp_type
_atom_site_occupancy
_atom_site_site_symmetry_order
_atom_site_calc_flag
_atom_site_refinement_flags_posn
_atom_site_refinement_flags_adp
_atom_site_refinement_flags_occupancy
_atom_site_disorder_assembly
_atom_site_disorder_group
Ti1 Ti 0.48879(14) 0.40467(6) 0.26472(3) 0.0305(2) Uani 1 1 d . . . . .
O1 O 0.5789(6) 0.3264(3) 0.21664(16) 0.0483(12) Uani 1 1 d . . . . .
O2 O 0.4496(9) 0.3277(4) 0.14745(18) 0.0747(19) Uani 1 1 d . . . . .
O3 O 0.6292(7) 0.3469(3) 0.31183(16) 0.0471(12) Uani 1 1 d . . . . .
O4 O 0.7342(8) 0.4193(3) 0.37246(15) 0.0581(15) Uani 1 1 d . . . . .
N1 N 0.5325(9) 0.1893(4) 0.0913(2) 0.0579(17) Uani 1 1 d . . . . .
H1 H 0.449389 0.226726 0.099513 0.069 Uiso 1 1 calc R U . . .
N2 N 0.9243(8) 0.3255(3) 0.43323(16) 0.0379(12) Uani 1 1 d . . . . .
H2 H 0.894184 0.379277 0.424376 0.046 Uiso 1 1 calc R U . . .
C1 C 0.1868(11) 0.4224(7) 0.2558(4) 0.084(3) Uani 1 1 d . U . . .
H1A H 0.146000 0.472127 0.238526 0.101 Uiso 1 1 calc R U . . .
C2 C 0.2213(12) 0.4197(7) 0.3041(4) 0.084(3) Uani 1 1 d . U . . .
H2A H 0.210220 0.467422 0.325536 0.100 Uiso 1 1 calc R U . . .
C3 C 0.2732(12) 0.3357(9) 0.3138(4) 0.082(3) Uani 1 1 d . U . . .
H3 H 0.302651 0.313482 0.343842 0.098 Uiso 1 1 calc R U . . .
C4 C 0.2760(12) 0.2898(6) 0.2743(5) 0.079(3) Uani 1 1 d . . . . .
H4 H 0.310548 0.229448 0.271639 0.094 Uiso 1 1 calc R U . . .
C5 C 0.2228(12) 0.3410(8) 0.2387(4) 0.080(3) Uani 1 1 d . . . . .
H5 H 0.212440 0.323047 0.207018 0.096 Uiso 1 1 calc R U . . .
C6 C 0.4617(14) 0.5612(5) 0.2639(4) 0.076(3) Uani 1 1 d . . . . .
H6 H 0.354587 0.588714 0.272925 0.091 Uiso 1 1 calc R U . . .
C7 C 0.503(2) 0.5351(5) 0.2205(3) 0.092(3) Uani 1 1 d . U . . .
H7 H 0.429600 0.540041 0.193865 0.111 Uiso 1 1 calc R U . . .
C8 C 0.6739(19) 0.4991(6) 0.2214(4) 0.094(3) Uani 1 1 d . U . . .
H8 H 0.738351 0.475057 0.195990 0.112 Uiso 1 1 calc R U . . .
C9 C 0.7281(12) 0.5068(5) 0.2684(4) 0.070(2) Uani 1 1 d . U . . .
H9 H 0.838641 0.489737 0.280885 0.084 Uiso 1 1 calc R U . . .
C10 C 0.5928(14) 0.5428(5) 0.2920(3) 0.061(2) Uani 1 1 d . . . . .
H10 H 0.592385 0.553444 0.324619 0.074 Uiso 1 1 calc R U . . .
C11 C 0.5657(9) 0.3018(4) 0.1740(2) 0.0428(15) Uani 1 1 d . . . . .
C12 C 0.6997(9) 0.2356(4) 0.1595(2) 0.0363(13) Uani 1 1 d . . . . .
C13 C 0.6798(9) 0.1827(4) 0.1189(2) 0.0379(13) Uani 1 1 d . . . . .
C14 C 0.8128(9) 0.1216(4) 0.1076(2) 0.0395(14) Uani 1 1 d . . . . .
H14 H 0.799799 0.084739 0.080906 0.047 Uiso 1 1 calc R U . . .
C15 C 0.9605(9) 0.1146(4) 0.1344(2) 0.0417(14) Uani 1 1 d . . . . .
H15 H 1.048980 0.073271 0.125782 0.050 Uiso 1 1 calc R U . . .
C16 C 0.9844(11) 0.1667(4) 0.1742(2) 0.0443(14) Uani 1 1 d . . . . .
H16 H 1.087861 0.161545 0.192524 0.053 Uiso 1 1 calc R U . . .
C17 C 0.8531(9) 0.2262(4) 0.1861(2) 0.0383(13) Uani 1 1 d . . . . .
H17 H 0.867498 0.261777 0.213160 0.046 Uiso 1 1 calc R U . . .
C18 C 0.5080(10) 0.1382(4) 0.0498(2) 0.0408(13) Uani 1 1 d . . . . .
C19 C 0.5356(8) 0.1749(4) 0.0063(2) 0.0392(13) Uani 1 1 d . . . . .
C20 C 0.5120(10) 0.1212(4) -0.0332(2) 0.0433(14) Uani 1 1 d . . . . .
C21 C 0.4568(11) 0.0347(4) -0.0282(2) 0.0506(18) Uani 1 1 d . . . . .
H21 H 0.440468 -0.001190 -0.055049 0.061 Uiso 1 1 calc R U . . .
C22 C 0.4247(11) -0.0006(5) 0.0157(3) 0.0557(18) Uani 1 1 d . . . . .
H22 H 0.385330 -0.060164 0.018839 0.067 Uiso 1 1 calc R U . . .
C23 C 0.4507(10) 0.0518(4) 0.0547(2) 0.0452(16) Uani 1 1 d . . . . .
H23 H 0.429036 0.028283 0.084947 0.054 Uiso 1 1 calc R U . . .
C24 C 0.5887(12) 0.2714(4) 0.0013(4) 0.066(2) Uani 1 1 d . . . . .
H24A H 0.483847 0.307713 -0.004276 0.099 Uiso 1 1 calc R U . . .
H24B H 0.669687 0.277694 -0.025095 0.099 Uiso 1 1 calc R U . . .
H24C H 0.646808 0.291294 0.029932 0.099 Uiso 1 1 calc R U . . .
C25 C 0.5439(15) 0.1566(7) -0.0819(3) 0.077(3) Uani 1 1 d . . . . .
H25A H 0.482216 0.213240 -0.085689 0.116 Uiso 1 1 calc R U . . .
H25B H 0.499992 0.113883 -0.104846 0.116 Uiso 1 1 calc R U . . .
H25C H 0.670196 0.165664 -0.086569 0.116 Uiso 1 1 calc R U . . .
C26 C 0.7320(9) 0.3542(4) 0.3474(2) 0.0378(13) Uani 1 1 d . . . . .
C27 C 0.8468(8) 0.2758(4) 0.35556(19) 0.0327(12) Uani 1 1 d . . . . .
C28 C 0.9380(8) 0.2639(4) 0.39817(18) 0.0325(12) Uani 1 1 d . . . . .
C29 C 1.0466(8) 0.1890(4) 0.4027(2) 0.0343(12) Uani 1 1 d . . . . .
H29 H 1.107890 0.179200 0.431083 0.041 Uiso 1 1 calc R U . . .
C30 C 1.0657(10) 0.1297(4) 0.3666(2) 0.0428(15) Uani 1 1 d . . . . .
H30 H 1.141782 0.080228 0.370263 0.051 Uiso 1 1 calc R U . . .
C31 C 0.9758(11) 0.1409(4) 0.3251(2) 0.0456(16) Uani 1 1 d . . . . .
H31 H 0.990039 0.099434 0.300356 0.055 Uiso 1 1 calc R U . . .
C32 C 0.8658(9) 0.2125(4) 0.3199(2) 0.0379(13) Uani 1 1 d . . . . .
H32 H 0.801405 0.219436 0.291760 0.046 Uiso 1 1 calc R U . . .
C33 C 0.9515(7) 0.3144(3) 0.48119(19) 0.0302(11) Uani 1 1 d . . . . .
C34 C 1.0125(9) 0.3872(3) 0.50730(18) 0.0336(11) Uani 1 1 d . . . . .
C35 C 1.0337(8) 0.3785(4) 0.55547(19) 0.0375(13) Uani 1 1 d . . . . .
C36 C 0.9999(10) 0.2965(4) 0.57689(19) 0.0433(13) Uani 1 1 d . . . . .
H36 H 1.015921 0.289978 0.609577 0.052 Uiso 1 1 calc R U . . .
C37 C 0.9437(9) 0.2257(4) 0.5508(2) 0.0434(15) Uani 1 1 d . . . . .
H37 H 0.921970 0.170531 0.565729 0.052 Uiso 1 1 calc R U . . .
C38 C 0.9180(9) 0.2326(4) 0.5034(2) 0.0374(13) Uani 1 1 d . . . . .
H38 H 0.878196 0.182999 0.485870 0.045 Uiso 1 1 calc R U . . .
C39 C 1.0555(11) 0.4734(4) 0.4828(2) 0.0486(17) Uani 1 1 d . . . . .
H39A H 1.084160 0.461267 0.450057 0.073 Uiso 1 1 calc R U . . .
H39B H 1.156426 0.501475 0.498030 0.073 Uiso 1 1 calc R U . . .
H39C H 0.953885 0.513190 0.484341 0.073 Uiso 1 1 calc R U . . .
C40 C 1.1002(13) 0.4547(6) 0.5850(3) 0.063(2) Uani 1 1 d . . . . .
H40A H 1.210464 0.477128 0.571866 0.095 Uiso 1 1 calc R U . . .
H40B H 1.120542 0.433923 0.616927 0.095 Uiso 1 1 calc R U . . .
H40C H 1.012538 0.502333 0.585284 0.095 Uiso 1 1 calc R U . . .

loop_
_atom_site_aniso_label
_atom_site_aniso_U_11
_atom_site_aniso_U_22
_atom_site_aniso_U_33
_atom_site_aniso_U_23
_atom_site_aniso_U_13
_atom_site_aniso_U_12
Ti1 0.0317(5) 0.0218(4) 0.0379(4) -0.0027(4) -0.0023(4) 0.0013(4)
O1 0.034(3) 0.051(3) 0.059(3) -0.023(2) 0.0038(19) -0.007(2)
O2 0.084(5) 0.074(4) 0.067(3) -0.026(3) -0.016(3) 0.049(4)
O3 0.055(3) 0.031(2) 0.055(3) 0.0057(19) -0.019(2) -0.002(2)
O4 0.093(4) 0.039(3) 0.043(2) -0.009(2) -0.016(2) 0.030(3)
N1 0.055(4) 0.059(3) 0.060(3) -0.029(3) -0.017(3) 0.022(3)
N2 0.053(3) 0.020(2) 0.040(2) -0.0014(19) -0.006(2) 0.005(2)
C1 0.023(4) 0.074(6) 0.155(8) 0.032(6) -0.007(4) 0.004(4)
C2 0.034(4) 0.085(5) 0.131(6) -0.040(5) 0.035(4) -0.004(4)
C3 0.039(5) 0.117(7) 0.088(6) 0.027(6) 0.014(4) -0.018(5)
C4 0.040(5) 0.045(4) 0.151(10) 0.002(6) 0.015(5) -0.010(4)
C5 0.040(5) 0.111(8) 0.089(6) -0.019(6) -0.004(4) -0.034(5)
C6 0.072(6) 0.027(3) 0.129(8) 0.000(4) -0.010(6) 0.001(3)
C7 0.157(9) 0.047(4) 0.073(5) 0.030(4) -0.040(6) -0.036(6)
C8 0.141(8) 0.046(4) 0.095(5) 0.000(4) 0.067(6) -0.037(5)
C9 0.057(5) 0.035(3) 0.117(6) 0.010(4) 0.009(5) -0.020(3)
C10 0.080(6) 0.034(4) 0.070(5) -0.007(3) -0.003(4) -0.018(4)
C11 0.042(4) 0.037(3) 0.049(3) -0.011(3) -0.001(3) 0.007(3)
C12 0.044(4) 0.024(3) 0.042(3) -0.001(2) 0.000(2) 0.002(2)
C13 0.044(4) 0.028(3) 0.042(3) -0.004(2) -0.004(2) 0.005(2)
C14 0.043(4) 0.025(3) 0.050(3) -0.008(2) 0.000(3) 0.005(2)
C15 0.035(4) 0.027(3) 0.062(4) -0.005(2) 0.001(3) 0.005(2)
C16 0.048(4) 0.031(3) 0.055(3) 0.001(2) -0.008(3) 0.003(3)
C17 0.049(4) 0.027(3) 0.040(3) 0.002(2) 0.002(2) -0.007(3)
C18 0.038(3) 0.033(3) 0.052(3) -0.006(2) -0.005(3) 0.011(3)
C19 0.025(3) 0.033(3) 0.060(3) 0.005(3) -0.002(2) 0.000(3)
C20 0.038(4) 0.048(3) 0.044(3) 0.002(2) -0.002(3) 0.012(3)
C21 0.060(5) 0.042(3) 0.050(3) -0.016(3) -0.010(3) 0.014(3)
C22 0.059(5) 0.031(3) 0.076(5) -0.005(3) -0.005(4) -0.002(3)
C23 0.055(5) 0.035(3) 0.046(3) 0.006(2) 0.005(3) 0.001(3)
C24 0.050(5) 0.031(4) 0.115(7) 0.017(4) -0.008(4) -0.010(3)
C25 0.090(8) 0.083(6) 0.058(4) 0.022(4) 0.010(4) 0.030(6)
C26 0.043(4) 0.035(3) 0.035(3) 0.007(2) 0.001(2) 0.003(3)
C27 0.038(3) 0.021(2) 0.040(3) 0.004(2) 0.001(2) 0.000(2)
C28 0.039(3) 0.023(2) 0.035(3) 0.000(2) 0.001(2) -0.004(2)
C29 0.034(3) 0.025(2) 0.044(3) 0.003(2) 0.000(2) 0.000(2)
C30 0.050(4) 0.027(3) 0.051(3) 0.004(3) 0.011(3) 0.007(3)
C31 0.062(5) 0.029(3) 0.045(3) -0.007(2) 0.009(3) -0.003(3)
C32 0.047(4) 0.029(3) 0.038(3) -0.002(2) 0.000(2) -0.006(3)
C33 0.025(3) 0.024(2) 0.041(3) -0.001(2) 0.001(2) 0.002(2)
C34 0.031(3) 0.025(2) 0.045(3) 0.000(2) 0.002(2) -0.004(2)
C35 0.027(3) 0.043(3) 0.043(3) -0.007(2) 0.003(2) 0.002(2)
C36 0.042(4) 0.052(3) 0.036(3) 0.007(2) 0.003(3) 0.006(3)
C37 0.046(4) 0.034(3) 0.050(3) 0.008(3) 0.007(3) 0.004(3)
C38 0.039(3) 0.024(3) 0.049(3) 0.001(2) 0.002(2) 0.001(2)
C39 0.067(5) 0.029(3) 0.050(3) -0.004(3) -0.001(3) -0.007(3)
C40 0.075(6) 0.067(5) 0.048(4) -0.019(4) -0.001(4) -0.012(4)

loop_
_atom_type_symbol
_atom_type_description
_atom_type_scat_dispersion_real
_atom_type_scat_dispersion_imag
_atom_type_scat_source
C C 0.0181 0.0091 'International Tables Vol C Tables 4.2.6.8 and 6.1.1.4'
H H 0.0000 0.0000 'International Tables Vol C Tables 4.2.6.8 and 6.1.1.4'
N N 0.0311 0.0180 'International Tables Vol C Tables 4.2.6.8 and 6.1.1.4'
O O 0.0492 0.0322 'International Tables Vol C Tables 4.2.6.8 and 6.1.1.4'
Ti Ti 0.2191 1.8069 'International Tables Vol C Tables 4.2.6.8 and 6.1.1.4'

loop_
_geom_angle_atom_site_label_1
_geom_angle_atom_site_label_2
_geom_angle_atom_site_label_3
_geom_angle
_geom_angle_site_symmetry_1
_geom_angle_site_symmetry_3
_geom_angle_publ_flag
O1 Ti1 C1 109.9(4) . . ?
O1 Ti1 C2 135.2(3) . . ?
O1 Ti1 C3 113.3(4) . . ?
O1 Ti1 C4 83.2(3) . . ?
O1 Ti1 C5 80.3(3) . . ?
O1 Ti1 C6 129.0(3) . . ?
O1 Ti1 C7 96.3(4) . . ?
O1 Ti1 C8 77.4(3) . . ?
O1 Ti1 C9 98.8(3) . . ?
O1 Ti1 C10 130.8(3) . . ?
O3 Ti1 O1 91.6(2) . . ?
O3 Ti1 C1 132.5(3) . . ?
O3 Ti1 C2 100.9(4) . . ?
O3 Ti1 C3 76.9(3) . . ?
O3 Ti1 C4 88.2(3) . . ?
O3 Ti1 C5 120.8(3) . . ?
O3 Ti1 C6 120.3(3) . . ?
O3 Ti1 C7 137.0(4) . . ?
O3 Ti1 C8 108.1(4) . . ?
O3 Ti1 C9 80.6(3) . . ?
O3 Ti1 C10 88.9(3) . . ?
C1 Ti1 C2 35.2(4) . . ?
C1 Ti1 C3 55.9(4) . . ?
C1 Ti1 C4 55.0(3) . . ?
C1 Ti1 C5 33.4(4) . . ?
C1 Ti1 C6 78.4(4) . . ?
C1 Ti1 C7 83.7(5) . . ?
C1 Ti1 C8 117.6(5) . . ?
C1 Ti1 C9 133.2(3) . . ?
C1 Ti1 C10 105.5(4) . . ?
C2 Ti1 C3 33.2(4) . . ?
C2 Ti1 C4 54.8(3) . . ?
C2 Ti1 C5 56.3(4) . . ?
C2 Ti1 C6 80.3(4) . . ?
C2 Ti1 C7 102.7(5) . . ?
C2 Ti1 C8 135.7(4) . . ?
C2 Ti1 C9 125.5(3) . . ?
C2 Ti1 C10 92.7(3) . . ?
C4 Ti1 C3 32.2(4) . . ?
C5 Ti1 C3 54.8(4) . . ?
C5 Ti1 C4 32.8(4) . . ?
C5 Ti1 C6 109.1(4) . . ?
C5 Ti1 C9 158.5(4) . . ?
C6 Ti1 C3 112.2(4) . . ?
C6 Ti1 C4 131.6(4) . . ?
C6 Ti1 C9 54.9(3) . . ?
C7 Ti1 C3 135.5(5) . . ?
C7 Ti1 C4 134.6(5) . . ?
C7 Ti1 C5 102.1(5) . . ?
C7 Ti1 C6 33.1(4) . . ?
C7 Ti1 C8 34.9(5) . . ?
C7 Ti1 C9 56.4(4) . . ?
C7 Ti1 C10 54.8(3) . . ?
C8 Ti1 C3 168.5(4) . . ?
C8 Ti1 C4 154.8(5) . . ?
C8 Ti1 C5 126.2(5) . . ?
C8 Ti1 C6 56.3(4) . . ?
C8 Ti1 C9 34.7(4) . . ?
C8 Ti1 C10 56.0(3) . . ?
C9 Ti1 C3 140.8(4) . . ?
C9 Ti1 C4 168.7(4) . . ?
C10 Ti1 C3 114.7(4) . . ?
C10 Ti1 C4 146.0(4) . . ?
C10 Ti1 C5 138.7(4) . . ?
C10 Ti1 C6 32.2(3) . . ?
C10 Ti1 C9 33.0(3) . . ?
C11 O1 Ti1 145.7(5) . . ?
C26 O3 Ti1 148.3(4) . . ?
C13 N1 H1 118.4 . . ?
C13 N1 C18 123.1(6) . . ?
C18 N1 H1 118.4 . . ?
C28 N2 H2 115.5 . . ?
C28 N2 C33 128.9(5) . . ?
C33 N2 H2 115.5 . . ?
Ti1 C1 H1A 118.1 . . ?
C2 C1 Ti1 72.8(5) . . ?
C2 C1 H1A 126.5 . . ?
C5 C1 Ti1 74.6(5) . . ?
C5 C1 H1A 126.5 . . ?
C5 C1 C2 107.1(9) . . ?
Ti1 C2 H2A 117.6 . . ?
C1 C2 Ti1 72.0(5) . . ?
C1 C2 H2A 126.8 . . ?
C3 C2 Ti1 75.8(5) . . ?
C3 C2 C1 106.5(9) . . ?
C3 C2 H2A 126.8 . . ?
Ti1 C3 H3 121.5 . . ?
C2 C3 Ti1 71.0(5) . . ?
C2 C3 H3 125.8 . . ?
C4 C3 Ti1 73.4(5) . . ?
C4 C3 C2 108.3(10) . . ?
C4 C3 H3 125.8 . . ?
Ti1 C4 H4 119.8 . . ?
C3 C4 Ti1 74.4(5) . . ?
C3 C4 H4 124.9 . . ?
C3 C4 C5 110.2(9) . . ?
C5 C4 Ti1 72.6(5) . . ?
C5 C4 H4 124.9 . . ?
Ti1 C5 H5 119.3 . . ?
C1 C5 Ti1 71.9(5) . . ?
C1 C5 H5 126.1 . . ?
C4 C5 Ti1 74.6(5) . . ?
C4 C5 C1 107.9(10) . . ?
C4 C5 H5 126.1 . . ?
Ti1 C6 H6 120.4 . . ?
C7 C6 Ti1 72.3(4) . . ?
C7 C6 H6 125.4 . . ?
C10 C6 Ti1 73.5(4) . . ?
C10 C6 H6 125.4 . . ?
C10 C6 C7 109.1(10) . . ?
Ti1 C7 H7 118.3 . . ?
C6 C7 Ti1 74.6(4) . . ?
C6 C7 H7 125.9 . . ?
C6 C7 C8 108.2(10) . . ?
C8 C7 Ti1 73.2(5) . . ?
C8 C7 H7 125.9 . . ?
Ti1 C8 H8 118.8 . . ?
C7 C8 Ti1 71.9(5) . . ?
C7 C8 H8 127.6 . . ?
C7 C8 C9 104.7(8) . . ?
C9 C8 Ti1 73.8(4) . . ?
C9 C8 H8 127.6 . . ?
Ti1 C9 H9 121.2 . . ?
C8 C9 Ti1 71.5(5) . . ?
C8 C9 H9 126.6 . . ?
C10 C9 Ti1 72.4(5) . . ?
C10 C9 C8 106.8(10) . . ?
C10 C9 H9 126.6 . . ?
Ti1 C10 H10 118.3 . . ?
C6 C10 Ti1 74.3(5) . . ?
C6 C10 C9 111.1(9) . . ?
C6 C10 H10 124.5 . . ?
C9 C10 Ti1 74.6(4) . . ?
C9 C10 H10 124.5 . . ?
O1 C11 C12 114.1(6) . . ?
O2 C11 O1 123.7(6) . . ?
O2 C11 C12 122.2(6) . . ?
C13 C12 C11 122.2(6) . . ?
C17 C12 C11 119.1(5) . . ?
C17 C12 C13 118.6(6) . . ?
N1 C13 C12 121.3(6) . . ?
N1 C13 C14 120.0(5) . . ?
C14 C13 C12 118.7(6) . . ?
C13 C14 H14 119.6 . . ?
C15 C14 C13 120.8(6) . . ?
C15 C14 H14 119.6 . . ?
C14 C15 H15 119.2 . . ?
C14 C15 C16 121.6(6) . . ?
C16 C15 H15 119.2 . . ?
C15 C16 H16 121.0 . . ?
C17 C16 C15 118.1(6) . . ?
C17 C16 H16 121.0 . . ?
C12 C17 H17 118.9 . . ?
C16 C17 C12 122.2(6) . . ?
C16 C17 H17 118.9 . . ?
C19 C18 N1 121.0(6) . . ?
C23 C18 N1 117.7(6) . . ?
C23 C18 C19 121.2(6) . . ?
C18 C19 C20 118.6(6) . . ?
C18 C19 C24 120.7(6) . . ?
C20 C19 C24 120.6(6) . . ?
C19 C20 C25 121.4(7) . . ?
C21 C20 C19 119.9(6) . . ?
C21 C20 C25 118.7(7) . . ?
C20 C21 H21 119.6 . . ?
C20 C21 C22 120.9(6) . . ?
C22 C21 H21 119.6 . . ?
C21 C22 H22 120.4 . . ?
C23 C22 C21 119.2(6) . . ?
C23 C22 H22 120.4 . . ?
C18 C23 C22 120.0(6) . . ?
C18 C23 H23 120.0 . . ?
C22 C23 H23 120.0 . . ?
C19 C24 H24A 109.5 . . ?
C19 C24 H24B 109.5 . . ?
C19 C24 H24C 109.5 . . ?
H24A C24 H24B 109.5 . . ?
H24A C24 H24C 109.5 . . ?
H24B C24 H24C 109.5 . . ?
C20 C25 H25A 109.5 . . ?
C20 C25 H25B 109.5 . . ?
C20 C25 H25C 109.5 . . ?
H25A C25 H25B 109.5 . . ?
H25A C25 H25C 109.5 . . ?
H25B C25 H25C 109.5 . . ?
O3 C26 C27 114.3(5) . . ?
O4 C26 O3 122.9(6) . . ?
O4 C26 C27 122.7(6) . . ?
C28 C27 C26 121.5(5) . . ?
C32 C27 C26 119.0(5) . . ?
C32 C27 C28 119.5(5) . . ?
N2 C28 C27 120.7(5) . . ?
N2 C28 C29 121.4(5) . . ?
C29 C28 C27 117.9(5) . . ?
C28 C29 H29 119.5 . . ?
C30 C29 C28 121.0(5) . . ?
C30 C29 H29 119.5 . . ?
C29 C30 H30 119.4 . . ?
C29 C30 C31 121.1(6) . . ?
C31 C30 H30 119.4 . . ?
C30 C31 H31 120.4 . . ?
C32 C31 C30 119.2(5) . . ?
C32 C31 H31 120.4 . . ?
C27 C32 H32 119.4 . . ?
C31 C32 C27 121.2(6) . . ?
C31 C32 H32 119.4 . . ?
N2 C33 C34 118.6(5) . . ?
N2 C33 C38 121.3(5) . . ?
C34 C33 C38 120.1(5) . . ?
C33 C34 C39 119.6(5) . . ?
C35 C34 C33 119.5(5) . . ?
C35 C34 C39 121.0(5) . . ?
C34 C35 C36 119.6(5) . . ?
C34 C35 C40 121.4(6) . . ?
C36 C35 C40 119.0(6) . . ?
C35 C36 H36 119.9 . . ?
C37 C36 C35 120.2(5) . . ?
C37 C36 H36 119.9 . . ?
C36 C37 H37 119.2 . . ?
C36 C37 C38 121.6(6) . . ?
C38 C37 H37 119.2 . . ?
C33 C38 H38 120.5 . . ?
C37 C38 C33 119.0(6) . . ?
C37 C38 H38 120.5 . . ?
C34 C39 H39A 109.5 . . ?
C34 C39 H39B 109.5 . . ?
C34 C39 H39C 109.5 . . ?
H39A C39 H39B 109.5 . . ?
H39A C39 H39C 109.5 . . ?
H39B C39 H39C 109.5 . . ?
C35 C40 H40A 109.5 . . ?
C35 C40 H40B 109.5 . . ?
C35 C40 H40C 109.5 . . ?
H40A C40 H40B 109.5 . . ?
H40A C40 H40C 109.5 . . ?
H40B C40 H40C 109.5 . . ?

loop_
_geom_bond_atom_site_label_1
_geom_bond_atom_site_label_2
_geom_bond_distance
_geom_bond_site_symmetry_2
_geom_bond_publ_flag
Ti1 O1 1.939(4) . ?
Ti1 O3 1.930(5) . ?
Ti1 C1 2.328(8) . ?
Ti1 C2 2.339(8) . ?
Ti1 C3 2.399(9) . ?
Ti1 C4 2.386(8) . ?
Ti1 C5 2.361(8) . ?
Ti1 C6 2.368(7) . ?
Ti1 C7 2.341(7) . ?
Ti1 C8 2.356(8) . ?
Ti1 C9 2.386(8) . ?
Ti1 C10 2.359(7) . ?
O1 C11 1.282(7) . ?
O2 C11 1.230(8) . ?
O3 C26 1.290(8) . ?
O4 C26 1.216(7) . ?
N1 H1 0.8800 . ?
N1 C13 1.377(9) . ?
N1 C18 1.427(7) . ?
N2 H2 0.8800 . ?
N2 C28 1.371(7) . ?
N2 C33 1.400(7) . ?
C1 H1A 0.9500 . ?
C1 C2 1.410(15) . ?
C1 C5 1.349(15) . ?
C2 H2A 0.9500 . ?
C2 C3 1.355(16) . ?
C3 H3 0.9500 . ?
C3 C4 1.328(15) . ?
C4 H4 0.9500 . ?
C4 C5 1.342(15) . ?
C5 H5 0.9500 . ?
C6 H6 0.9500 . ?
C6 C7 1.342(14) . ?
C6 C10 1.310(13) . ?
C7 H7 0.9500 . ?
C7 C8 1.409(19) . ?
C8 H8 0.9500 . ?
C8 C9 1.413(16) . ?
C9 H9 0.9500 . ?
C9 C10 1.346(13) . ?
C10 H10 0.9500 . ?
C11 C12 1.486(9) . ?
C12 C13 1.418(8) . ?
C12 C17 1.402(9) . ?
C13 C14 1.406(8) . ?
C14 H14 0.9500 . ?
C14 C15 1.366(9) . ?
C15 H15 0.9500 . ?
C15 C16 1.397(9) . ?
C16 H16 0.9500 . ?
C16 C17 1.385(10) . ?
C17 H17 0.9500 . ?
C18 C19 1.381(8) . ?
C18 C23 1.380(9) . ?
C19 C20 1.404(9) . ?
C19 C24 1.516(9) . ?
C20 C21 1.377(10) . ?
C20 C25 1.512(10) . ?
C21 H21 0.9500 . ?
C21 C22 1.386(11) . ?
C22 H22 0.9500 . ?
C22 C23 1.386(10) . ?
C23 H23 0.9500 . ?
C24 H24A 0.9800 . ?
C24 H24B 0.9800 . ?
C24 H24C 0.9800 . ?
C25 H25A 0.9800 . ?
C25 H25B 0.9800 . ?
C25 H25C 0.9800 . ?
C26 C27 1.488(8) . ?
C27 C28 1.416(8) . ?
C27 C32 1.404(8) . ?
C28 C29 1.405(8) . ?
C29 H29 0.9500 . ?
C29 C30 1.374(8) . ?
C30 H30 0.9500 . ?
C30 C31 1.384(10) . ?
C31 H31 0.9500 . ?
C31 C32 1.375(9) . ?
C32 H32 0.9500 . ?
C33 C34 1.406(7) . ?
C33 C38 1.411(8) . ?
C34 C35 1.397(8) . ?
C34 C39 1.513(8) . ?
C35 C36 1.404(9) . ?
C35 C40 1.513(9) . ?
C36 H36 0.9500 . ?
C36 C37 1.372(9) . ?
C37 H37 0.9500 . ?
C37 C38 1.376(9) . ?
C38 H38 0.9500 . ?
C39 H39A 0.9800 . ?
C39 H39B 0.9800 . ?
C39 H39C 0.9800 . ?
C40 H40A 0.9800 . ?
C40 H40B 0.9800 . ?
C40 H40C 0.9800 . ?

loop_
_geom_hbond_atom_site_label_D
_geom_hbond_atom_site_label_H
_geom_hbond_atom_site_label_A
_geom_hbond_distance_DH
_geom_hbond_distance_HA
_geom_hbond_distance_DA
_geom_hbond_angle_DHA
_geom_hbond_site_symmetry_A
_geom_hbond_publ_flag
N1 H1 O2 0.88 2.05 2.710(7) 131.0 . yes
N2 H2 O4 0.88 2.02 2.670(7) 130.3 . yes

loop_
_geom_torsion_atom_site_label_1
_geom_torsion_atom_site_label_2
_geom_torsion_atom_site_label_3
_geom_torsion_atom_site_label_4
_geom_torsion
_geom_torsion_site_symmetry_1
_geom_torsion_site_symmetry_2
_geom_torsion_site_symmetry_3
_geom_torsion_site_symmetry_4
_geom_torsion_publ_flag
Ti1 O1 C11 O2 -6.3(14) . . . . ?
Ti1 O1 C11 C12 176.1(5) . . . . ?
Ti1 O3 C26 O4 23.0(13) . . . . ?
Ti1 O3 C26 C27 -157.5(7) . . . . ?
Ti1 C1 C2 C3 -68.6(6) . . . . ?
Ti1 C1 C5 C4 66.5(6) . . . . ?
Ti1 C2 C3 C4 -64.3(7) . . . . ?
Ti1 C3 C4 C5 -64.2(7) . . . . ?
Ti1 C4 C5 C1 -64.7(6) . . . . ?
Ti1 C6 C7 C8 -66.0(6) . . . . ?
Ti1 C6 C10 C9 66.2(6) . . . . ?
Ti1 C7 C8 C9 -67.1(5) . . . . ?
Ti1 C8 C9 C10 -64.4(5) . . . . ?
Ti1 C9 C10 C6 -65.9(6) . . . . ?
O1 C11 C12 C13 162.4(6) . . . . ?
O1 C11 C12 C17 -19.1(9) . . . . ?
O2 C11 C12 C13 -15.2(11) . . . . ?
O2 C11 C12 C17 163.3(7) . . . . ?
O3 C26 C27 C28 -165.8(6) . . . . ?
O3 C26 C27 C32 14.7(8) . . . . ?
O4 C26 C27 C28 13.7(10) . . . . ?
O4 C26 C27 C32 -165.8(6) . . . . ?
N1 C13 C14 C15 179.5(6) . . . . ?
N1 C18 C19 C20 179.1(6) . . . . ?
N1 C18 C19 C24 -1.4(10) . . . . ?
N1 C18 C23 C22 179.9(7) . . . . ?
N2 C28 C29 C30 -177.1(6) . . . . ?
N2 C33 C34 C35 177.5(5) . . . . ?
N2 C33 C34 C39 -3.1(9) . . . . ?
N2 C33 C38 C37 -178.8(6) . . . . ?
C1 C2 C3 Ti1 66.0(6) . . . . ?
C1 C2 C3 C4 1.6(10) . . . . ?
C2 C1 C5 Ti1 -66.2(6) . . . . ?
C2 C1 C5 C4 0.3(10) . . . . ?
C2 C3 C4 Ti1 62.8(7) . . . . ?
C2 C3 C4 C5 -1.5(11) . . . . ?
C3 C4 C5 Ti1 65.4(7) . . . . ?
C3 C4 C5 C1 0.7(11) . . . . ?
C5 C1 C2 Ti1 67.4(6) . . . . ?
C5 C1 C2 C3 -1.2(10) . . . . ?
C6 C7 C8 Ti1 66.9(6) . . . . ?
C6 C7 C8 C9 -0.2(9) . . . . ?
C7 C6 C10 Ti1 -64.0(6) . . . . ?
C7 C6 C10 C9 2.1(10) . . . . ?
C7 C8 C9 Ti1 65.8(6) . . . . ?
C7 C8 C9 C10 1.4(8) . . . . ?
C8 C9 C10 Ti1 63.7(5) . . . . ?
C8 C9 C10 C6 -2.2(9) . . . . ?
C10 C6 C7 Ti1 64.8(6) . . . . ?
C10 C6 C7 C8 -1.1(10) . . . . ?
C11 C12 C13 N1 -1.2(10) . . . . ?
C11 C12 C13 C14 179.9(6) . . . . ?
C11 C12 C17 C16 -179.0(6) . . . . ?
C12 C13 C14 C15 -1.6(10) . . . . ?
C13 N1 C18 C19 -101.5(8) . . . . ?
C13 N1 C18 C23 80.5(10) . . . . ?
C13 C12 C17 C16 -0.5(9) . . . . ?
C13 C14 C15 C16 0.7(10) . . . . ?
C14 C15 C16 C17 0.3(10) . . . . ?
C15 C16 C17 C12 -0.4(9) . . . . ?
C17 C12 C13 N1 -179.7(6) . . . . ?
C17 C12 C13 C14 1.4(9) . . . . ?
C18 N1 C13 C12 179.2(6) . . . . ?
C18 N1 C13 C14 -1.9(11) . . . . ?
C18 C19 C20 C21 2.2(10) . . . . ?
C18 C19 C20 C25 -178.6(7) . . . . ?
C19 C18 C23 C22 1.9(11) . . . . ?
C19 C20 C21 C22 -0.4(11) . . . . ?
C20 C21 C22 C23 -0.7(12) . . . . ?
C21 C22 C23 C18 -0.1(12) . . . . ?
C23 C18 C19 C20 -3.0(10) . . . . ?
C23 C18 C19 C24 176.5(7) . . . . ?
C24 C19 C20 C21 -177.3(7) . . . . ?
C24 C19 C20 C25 1.9(11) . . . . ?
C25 C20 C21 C22 -179.6(8) . . . . ?
C26 C27 C28 N2 -0.7(9) . . . . ?
C26 C27 C28 C29 -178.7(6) . . . . ?
C26 C27 C32 C31 177.4(6) . . . . ?
C27 C28 C29 C30 0.9(9) . . . . ?
C28 N2 C33 C34 149.9(6) . . . . ?
C28 N2 C33 C38 -30.5(9) . . . . ?
C28 C27 C32 C31 -2.2(9) . . . . ?
C28 C29 C30 C31 -1.3(10) . . . . ?
C29 C30 C31 C32 0.0(10) . . . . ?
C30 C31 C32 C27 1.8(10) . . . . ?
C32 C27 C28 N2 178.8(5) . . . . ?
C32 C27 C28 C29 0.8(8) . . . . ?
C33 N2 C28 C27 156.6(6) . . . . ?
C33 N2 C28 C29 -25.5(9) . . . . ?
C33 C34 C35 C36 2.2(9) . . . . ?
C33 C34 C35 C40 179.6(7) . . . . ?
C34 C33 C38 C37 0.8(9) . . . . ?
C34 C35 C36 C37 -1.0(10) . . . . ?
C35 C36 C37 C38 -0.4(11) . . . . ?
C36 C37 C38 C33 0.4(10) . . . . ?
C38 C33 C34 C35 -2.1(9) . . . . ?
C38 C33 C34 C39 177.3(6) . . . . ?
C39 C34 C35 C36 -177.3(7) . . . . ?
C39 C34 C35 C40 0.1(10) . . . . ?
C40 C35 C36 C37 -178.4(7) . . . . ?

loop_
_twin_individual_id
_twin_individual_mass_fraction_refined
1 0.586(14)
2 0.414(14)
